data_4081158
loop_
_publ_author_name
'Huang, Da-wei'
'Lo, Ying-Hao'
'Liu, Yi-Hung'
'Peng, Shie-Ming'
'Liu, Shiuh-Tzung'

_publ_section_title
;
 Cyclometalation of Anthyridine-Based Ligands with Dirhodium Acetates:
 Structure and Catalytic Activity
;
_journal_issue 14
_journal_name_full Organometallics
_journal_page_first 4009
_journal_paper_doi 10.1021/om400508a
_journal_volume 32
_journal_year 2013
_chemical_formula_sum 'C36 H26 Cl5 N3 O6 Rh2'
_chemical_formula_weight 979.67
_chemical_name_systematic
; 
 ? 
;
_space_group_IT_number 14
_symmetry_cell_setting monoclinic
_symmetry_space_group_name_Hall '-P 2yn'
_symmetry_space_group_name_H-M 'P 1 21/n 1'
_atom_sites_solution_hydrogens geom
_atom_sites_solution_primary direct
_atom_sites_solution_secondary difmap
_audit_creation_method SHELXL-97
_cell_angle_alpha 90.00
_cell_angle_beta 99.117(4)
_cell_angle_gamma 90.00
_cell_formula_units_Z 4
_cell_length_a 8.4304(3)
_cell_length_b 19.6265(6)
_cell_length_c 22.0923(8)
_cell_measurement_reflns_used 5332
_cell_measurement_temperature 150(2)
_cell_measurement_theta_max 29.1908
_cell_measurement_theta_min 2.9816
_cell_volume 3609.2(2)
_computing_cell_refinement
; 
CrysAlisPro, Agilent Technologies, 
Version 1.171.35.11 (release 16-05-2011 CrysAlis171 .NET) 
(compiled May 16 2011,17:55:39) 
Empirical absorption correction using spherical harmonics, 
 implemented in SCALE3 ABSPACK scaling algorithm. 
;
_computing_data_collection
; 
CrysAlisPro, Agilent Technologies, 
Version 1.171.35.11 (release 16-05-2011 CrysAlis171 .NET) 
(compiled May 16 2011,17:55:39) 
Empirical absorption correction using spherical harmonics, 
 implemented in SCALE3 ABSPACK scaling algorithm. 
;
_computing_data_reduction
; 
CrysAlisPro, Agilent Technologies, 
Version 1.171.35.11 (release 16-05-2011 CrysAlis171 .NET) 
(compiled May 16 2011,17:55:39) 
Empirical absorption correction using spherical harmonics, 
 implemented in SCALE3 ABSPACK scaling algorithm. 
;
_computing_molecular_graphics SHELXTL
_computing_publication_material SHELXTL
_computing_structure_refinement 'SHELXL-97 (Sheldrick, 1997)'
_computing_structure_solution 'SHELXS-97 (Sheldrick, 1990)'
_diffrn_ambient_temperature 150(2)
_diffrn_measured_fraction_theta_full 0.992
_diffrn_measured_fraction_theta_max 0.992
_diffrn_measurement_device_type 'Oxford Diffraction Gemini A'
_diffrn_measurement_method CCD
_diffrn_radiation_monochromator graphite
_diffrn_radiation_source 'fine-focus sealed tube'
_diffrn_radiation_type MoK\a
_diffrn_radiation_wavelength 0.71073
_diffrn_reflns_av_R_equivalents 0.0328
_diffrn_reflns_av_sigmaI/netI 0.0479
_diffrn_reflns_limit_h_max 10
_diffrn_reflns_limit_h_min -9
_diffrn_reflns_limit_k_max 23
_diffrn_reflns_limit_k_min -19
_diffrn_reflns_limit_l_max 21
_diffrn_reflns_limit_l_min -26
_diffrn_reflns_number 13777
_diffrn_reflns_theta_full 25.00
_diffrn_reflns_theta_max 25.00
_diffrn_reflns_theta_min 2.99
_exptl_absorpt_coefficient_mu 1.336
_exptl_absorpt_correction_T_max 1.00000
_exptl_absorpt_correction_T_min 0.85346
_exptl_absorpt_correction_type multi-scan
_exptl_absorpt_process_details
; 
CrysAlisPro, Agilent Technologies, 
Version 1.171.35.11 (release 16-05-2011 CrysAlis171 .NET) 
(compiled May 16 2011,17:55:39) 
Empirical absorption correction using spherical harmonics, 
 implemented in SCALE3 ABSPACK scaling algorithm. 
;
_exptl_crystal_density_diffrn 1.803
_exptl_crystal_density_method 'not measured'
_exptl_crystal_F_000 1944
_exptl_crystal_size_max 0.20
_exptl_crystal_size_mid 0.15
_exptl_crystal_size_min 0.10
_refine_diff_density_max 2.253
_refine_diff_density_min -1.305
_refine_diff_density_rms 0.125
_refine_ls_extinction_method none
_refine_ls_goodness_of_fit_ref 1.014
_refine_ls_hydrogen_treatment mixed
_refine_ls_matrix_type full
_refine_ls_number_parameters 469
_refine_ls_number_reflns 6310
_refine_ls_number_restraints 0
_refine_ls_restrained_S_all 1.014
_refine_ls_R_factor_all 0.0635
_refine_ls_R_factor_gt 0.0493
_refine_ls_shift/su_max 0.002
_refine_ls_shift/su_mean 0.000
_refine_ls_structure_factor_coef Fsqd
_refine_ls_weighting_details 'calc w=1/[\s^2^(Fo^2^)+(0.0637P)^2^+14.8081P] where P=(Fo^2^+2Fc^2^)/3'
_refine_ls_weighting_scheme calc
_refine_ls_wR_factor_gt 0.1212
_refine_ls_wR_factor_ref 0.1336
_reflns_number_gt 5169
_reflns_number_total 6310
_reflns_threshold_expression >2sigma(I)
_cod_data_source_file om400508a_si_002.cif
_cod_data_source_block ic15311
_cod_depositor_comments
;
The following automatic conversions were performed:

'_symmetry_cell_setting' value 'Monoclinic' changed to 'monoclinic'
according to /home/saulius/struct/CIF-dictionaries/cif_core.dic
dictionary named 'cif_core.dic' version 2.4.2 from 2011-04-26.

Automatic conversion script
Id: cif_fix_values 1891 2012-01-12 08:04:46Z andrius 
;
_cod_original_sg_symbol_H-M P2(1)/n
_cod_database_code 4081158

loop_
_symmetry_equiv_pos_as_xyz
'x, y, z'
'-x+1/2, y+1/2, -z+1/2'
'-x, -y, -z'
'x-1/2, -y-1/2, z-1/2'

loop_
_atom_site_label
_atom_site_type_symbol
_atom_site_fract_x
_atom_site_fract_y
_atom_site_fract_z
_atom_site_U_iso_or_equiv
_atom_site_adp_type
_atom_site_occupancy
_atom_site_symmetry_multiplicity
_atom_site_calc_flag
_atom_site_refinement_flags
Rh1 Rh 0.31377(5) 0.34476(2) 0.09988(2) 0.02426(14) Uani 1 1 d .
Rh2 Rh 0.43029(5) 0.24249(2) 0.06244(2) 0.02280(14) Uani 1 1 d .
Cl1 Cl 0.1682(4) 0.61760(9) 0.02835(9) 0.0815(8) Uani 1 1 d .
Cl2 Cl 0.4468(4) 0.03300(11) -0.18393(10) 0.0911(9) Uani 1 1 d .
O1 O 0.5419(4) 0.37451(18) 0.13587(17) 0.0271(9) Uani 1 1 d .
O2 O 0.6489(4) 0.2808(2) 0.09888(18) 0.0285(9) Uani 1 1 d .
O3 O 0.2970(5) 0.29142(19) 0.17872(18) 0.0308(9) Uani 1 1 d .
O4 O 0.4167(5) 0.19855(19) 0.14554(18) 0.0308(9) Uani 1 1 d .
O5 O 0.0943(4) 0.30515(19) 0.06549(19) 0.0311(9) Uani 1 1 d .
O6 O 0.2032(4) 0.20883(18) 0.03348(18) 0.0283(9) Uani 1 1 d .
N1 N 0.3269(5) 0.3920(2) 0.0211(2) 0.0251(10) Uani 1 1 d .
N2 N 0.4264(5) 0.2928(2) -0.0165(2) 0.0216(9) Uani 1 1 d .
N3 N 0.5110(6) 0.1913(2) -0.0497(2) 0.0256(10) Uani 1 1 d .
C1 C 0.6583(7) 0.3363(3) 0.1284(3) 0.0278(13) Uani 1 1 d .
C2 C 0.8207(7) 0.3577(3) 0.1588(3) 0.0375(15) Uani 1 1 d .
H2A H 0.9006 0.3245 0.1498 0.056 Uiso 1 1 calc R
H2B H 0.8225 0.3602 0.2032 0.056 Uiso 1 1 calc R
H2C H 0.8461 0.4026 0.1434 0.056 Uiso 1 1 calc R
C3 C 0.3473(7) 0.2304(3) 0.1838(3) 0.0290(13) Uani 1 1 d .
C4 C 0.3223(9) 0.1915(3) 0.2390(3) 0.0436(17) Uani 1 1 d .
H4A H 0.3666 0.1455 0.2371 0.065 Uiso 1 1 calc R
H4B H 0.2071 0.1885 0.2407 0.065 Uiso 1 1 calc R
H4C H 0.3769 0.2148 0.2758 0.065 Uiso 1 1 calc R
C5 C 0.0866(7) 0.2450(3) 0.0435(3) 0.0291(13) Uani 1 1 d .
C6 C -0.0785(8) 0.2147(3) 0.0272(4) 0.0454(17) Uani 1 1 d .
H6A H -0.0701 0.1687 0.0108 0.068 Uiso 1 1 calc R
H6B H -0.1432 0.2433 -0.0038 0.068 Uiso 1 1 calc R
H6C H -0.1299 0.2126 0.0640 0.068 Uiso 1 1 calc R
C7 C 0.2222(7) 0.4361(3) 0.1190(3) 0.0318(14) Uani 1 1 d .
C8 C 0.1663(7) 0.4540(3) 0.1725(3) 0.0383(15) Uani 1 1 d .
H8A H 0.1671 0.4216 0.2045 0.046 Uiso 1 1 calc R
C9 C 0.1088(8) 0.5198(3) 0.1793(4) 0.0447(17) Uani 1 1 d .
H9A H 0.0680 0.5319 0.2155 0.054 Uiso 1 1 calc R
C10 C 0.1114(9) 0.5669(3) 0.1335(4) 0.0490(19) Uani 1 1 d .
H10A H 0.0742 0.6118 0.1388 0.059 Uiso 1 1 calc R
C11 C 0.1665(8) 0.5503(3) 0.0801(3) 0.0429(17) Uani 1 1 d .
C12 C 0.2210(7) 0.4834(3) 0.0709(3) 0.0349(14) Uani 1 1 d .
C13 C 0.2751(7) 0.4568(3) 0.0155(3) 0.0327(14) Uani 1 1 d .
C14 C 0.2698(8) 0.4902(3) -0.0416(3) 0.0445(17) Uani 1 1 d .
H14A H 0.2339 0.5361 -0.0457 0.053 Uiso 1 1 calc R
C15 C 0.3144(8) 0.4584(3) -0.0901(3) 0.0388(15) Uani 1 1 d .
H15A H 0.3080 0.4820 -0.1280 0.047 Uiso 1 1 calc R
C16 C 0.3715(7) 0.3897(3) -0.0854(3) 0.0277(13) Uani 1 1 d .
C17 C 0.3774(7) 0.3581(3) -0.0267(3) 0.0276(13) Uani 1 1 d .
C18 C 0.4149(7) 0.3532(3) -0.1347(3) 0.0277(13) Uani 1 1 d .
C19 C 0.4699(7) 0.2855(3) -0.1230(3) 0.0267(12) Uani 1 1 d .
C20 C 0.4702(7) 0.2573(3) -0.0637(3) 0.0244(12) Uani 1 1 d .
C21 C 0.5311(8) 0.2434(3) -0.1658(3) 0.0337(14) Uani 1 1 d .
H21A H 0.5419 0.2608 -0.2051 0.040 Uiso 1 1 calc R
C22 C 0.5743(8) 0.1784(3) -0.1508(3) 0.0373(15) Uani 1 1 d .
H22A H 0.6161 0.1501 -0.1794 0.045 Uiso 1 1 calc R
C23 C 0.5568(7) 0.1529(3) -0.0923(3) 0.0288(13) Uani 1 1 d .
C24 C 0.5993(7) 0.0813(3) -0.0738(3) 0.0313(14) Uani 1 1 d .
C25 C 0.6729(8) 0.0689(3) -0.0144(3) 0.0398(15) Uani 1 1 d .
H25A H 0.6883 0.1056 0.0140 0.048 Uiso 1 1 calc R
C26 C 0.7248(9) 0.0043(3) 0.0050(4) 0.0511(19) Uani 1 1 d .
H26A H 0.7771 -0.0031 0.0458 0.061 Uiso 1 1 calc R
C27 C 0.6993(10) -0.0493(3) -0.0362(4) 0.058(2) Uani 1 1 d .
H27A H 0.7366 -0.0936 -0.0238 0.070 Uiso 1 1 calc R
C28 C 0.6218(11) -0.0393(3) -0.0940(4) 0.059(2) Uani 1 1 d .
H28A H 0.6033 -0.0766 -0.1216 0.071 Uiso 1 1 calc R
C29 C 0.5699(9) 0.0246(3) -0.1127(3) 0.0453(17) Uani 1 1 d .
C30 C 0.4019(7) 0.3810(3) -0.1974(3) 0.0331(14) Uani 1 1 d .
C31 C 0.3075(8) 0.3472(3) -0.2461(3) 0.0406(16) Uani 1 1 d .
H31A H 0.2450 0.3090 -0.2379 0.049 Uiso 1 1 calc R
C32 C 0.3035(9) 0.3685(4) -0.3064(3) 0.0521(19) Uani 1 1 d .
H32A H 0.2412 0.3446 -0.3392 0.062 Uiso 1 1 calc R
C33 C 0.3911(10) 0.4247(4) -0.3177(3) 0.058(2) Uani 1 1 d .
H33A H 0.3885 0.4397 -0.3588 0.069 Uiso 1 1 calc R
C34 C 0.4830(9) 0.4598(4) -0.2704(3) 0.053(2) Uani 1 1 d .
H34A H 0.5427 0.4987 -0.2791 0.064 Uiso 1 1 calc R
C35 C 0.4884(8) 0.4385(3) -0.2103(3) 0.0388(15) Uani 1 1 d .
H35A H 0.5508 0.4630 -0.1778 0.047 Uiso 1 1 calc R
Cl3 Cl -0.0550(3) 0.75524(9) 0.11730(9) 0.0591(5) Uani 1 1 d .
Cl4 Cl 0.0209(3) 0.89837(9) 0.10823(9) 0.0561(5) Uani 1 1 d .
Cl5 Cl -0.0828(4) 0.84710(13) 0.21746(12) 0.0925(9) Uani 1 1 d .
C36 C -0.1048(10) 0.8390(4) 0.1374(4) 0.060(2) Uani 1 1 d .
H36B H -0.2190 0.8486 0.1193 0.073 Uiso 1 1 calc R

loop_
_atom_site_aniso_label
_atom_site_aniso_U_11
_atom_site_aniso_U_22
_atom_site_aniso_U_33
_atom_site_aniso_U_23
_atom_site_aniso_U_13
_atom_site_aniso_U_12
Rh1 0.0229(3) 0.0155(2) 0.0351(3) -0.00439(18) 0.00709(19) 0.00129(16)
Rh2 0.0243(3) 0.0152(2) 0.0303(3) -0.00003(17) 0.00854(18) 0.00256(16)
Cl1 0.155(2) 0.0309(9) 0.0492(11) -0.0052(8) -0.0122(13) 0.0423(12)
Cl2 0.171(3) 0.0467(12) 0.0489(12) -0.0126(10) -0.0035(14) -0.0202(14)
O1 0.026(2) 0.0207(19) 0.035(2) -0.0037(17) 0.0044(17) -0.0020(16)
O2 0.022(2) 0.029(2) 0.035(2) -0.0022(18) 0.0074(17) 0.0049(16)
O3 0.036(2) 0.021(2) 0.038(2) 0.0003(18) 0.0149(19) 0.0042(17)
O4 0.038(2) 0.021(2) 0.036(2) 0.0034(18) 0.0137(19) 0.0045(17)
O5 0.021(2) 0.023(2) 0.049(2) -0.0114(19) 0.0071(18) -0.0001(16)
O6 0.024(2) 0.0205(19) 0.042(2) -0.0061(17) 0.0089(17) 0.0012(16)
N1 0.024(2) 0.014(2) 0.037(3) 0.000(2) 0.000(2) 0.0025(18)
N2 0.022(2) 0.014(2) 0.028(2) -0.0002(19) 0.0053(19) -0.0006(18)
N3 0.028(3) 0.019(2) 0.030(3) -0.003(2) 0.007(2) 0.0006(19)
C1 0.025(3) 0.029(3) 0.031(3) 0.004(3) 0.007(2) 0.000(2)
C2 0.027(3) 0.043(4) 0.042(4) -0.003(3) 0.004(3) -0.002(3)
C3 0.027(3) 0.030(3) 0.031(3) 0.001(3) 0.009(3) -0.003(2)
C4 0.059(5) 0.036(4) 0.040(4) -0.002(3) 0.024(3) 0.004(3)
C5 0.026(3) 0.026(3) 0.037(3) -0.005(3) 0.009(3) 0.000(2)
C6 0.029(4) 0.040(4) 0.069(5) -0.023(4) 0.013(3) -0.006(3)
C7 0.019(3) 0.023(3) 0.051(4) -0.010(3) 0.001(3) 0.000(2)
C8 0.032(3) 0.029(3) 0.057(4) -0.011(3) 0.018(3) -0.004(3)
C9 0.031(4) 0.038(4) 0.067(5) -0.020(4) 0.015(3) -0.001(3)
C10 0.047(4) 0.028(3) 0.066(5) -0.019(4) -0.007(4) 0.015(3)
C11 0.045(4) 0.026(3) 0.052(4) -0.010(3) -0.012(3) 0.015(3)
C12 0.032(3) 0.021(3) 0.048(4) -0.007(3) -0.007(3) 0.004(2)
C13 0.029(3) 0.022(3) 0.044(4) -0.006(3) -0.005(3) 0.004(2)
C14 0.055(4) 0.020(3) 0.053(4) 0.005(3) -0.009(3) 0.009(3)
C15 0.054(4) 0.023(3) 0.036(3) 0.005(3) -0.004(3) 0.005(3)
C16 0.029(3) 0.017(3) 0.036(3) 0.004(2) -0.001(2) 0.002(2)
C17 0.026(3) 0.018(3) 0.037(3) -0.002(2) -0.001(2) 0.002(2)
C18 0.025(3) 0.022(3) 0.034(3) 0.006(2) 0.000(2) -0.006(2)
C19 0.024(3) 0.020(3) 0.036(3) 0.001(2) 0.004(2) -0.003(2)
C20 0.023(3) 0.017(3) 0.033(3) 0.001(2) 0.006(2) -0.002(2)
C21 0.040(4) 0.032(3) 0.032(3) 0.002(3) 0.013(3) -0.002(3)
C22 0.048(4) 0.030(3) 0.039(4) -0.005(3) 0.020(3) 0.005(3)
C23 0.026(3) 0.022(3) 0.039(3) 0.000(3) 0.008(3) 0.002(2)
C24 0.042(4) 0.018(3) 0.038(3) -0.003(3) 0.019(3) 0.000(2)
C25 0.051(4) 0.020(3) 0.049(4) 0.000(3) 0.009(3) -0.004(3)
C26 0.052(4) 0.029(4) 0.067(5) 0.011(3) -0.008(4) 0.001(3)
C27 0.070(5) 0.020(3) 0.087(6) 0.008(4) 0.024(5) 0.010(3)
C28 0.101(7) 0.022(3) 0.066(5) -0.012(3) 0.046(5) -0.003(4)
C29 0.069(5) 0.029(3) 0.043(4) -0.009(3) 0.025(4) -0.002(3)
C30 0.037(4) 0.025(3) 0.036(3) 0.006(3) 0.002(3) -0.004(3)
C31 0.045(4) 0.034(4) 0.040(4) 0.008(3) -0.002(3) -0.014(3)
C32 0.061(5) 0.046(4) 0.042(4) 0.004(3) -0.013(3) -0.015(4)
C33 0.076(6) 0.059(5) 0.032(4) 0.019(3) -0.008(4) -0.011(4)
C34 0.063(5) 0.043(4) 0.051(4) 0.026(4) -0.002(4) -0.016(4)
C35 0.043(4) 0.028(3) 0.042(4) 0.006(3) -0.004(3) -0.010(3)
Cl3 0.0669(13) 0.0455(10) 0.0599(12) 0.0045(9) -0.0050(10) -0.0042(9)
Cl4 0.0668(13) 0.0441(10) 0.0608(11) 0.0045(9) 0.0209(10) -0.0025(9)
Cl5 0.138(3) 0.0740(16) 0.0777(16) 0.0144(13) 0.0537(17) 0.0161(15)
C36 0.047(5) 0.055(5) 0.077(6) 0.013(4) -0.001(4) 0.001(4)

loop_
_atom_type_symbol
_atom_type_description
_atom_type_scat_dispersion_real
_atom_type_scat_dispersion_imag
_atom_type_scat_source
C C 0.0033 0.0016 'International Tables Vol C Tables 4.2.6.8 and 6.1.1.4'
H H 0.0000 0.0000 'International Tables Vol C Tables 4.2.6.8 and 6.1.1.4'
N N 0.0061 0.0033 'International Tables Vol C Tables 4.2.6.8 and 6.1.1.4'
O O 0.0106 0.0060 'International Tables Vol C Tables 4.2.6.8 and 6.1.1.4'
Cl Cl 0.1484 0.1585 'International Tables Vol C Tables 4.2.6.8 and 6.1.1.4'
Rh Rh -1.1178 0.9187 'International Tables Vol C Tables 4.2.6.8 and 6.1.1.4'

loop_
_geom_angle_atom_site_label_1
_geom_angle_atom_site_label_2
_geom_angle_atom_site_label_3
_geom_angle
N1 Rh1 C7 81.1(2)
N1 Rh1 O5 91.42(18)
C7 Rh1 O5 93.55(19)
N1 Rh1 O1 91.58(17)
C7 Rh1 O1 91.85(19)
O5 Rh1 O1 174.17(15)
N1 Rh1 O3 177.04(16)
C7 Rh1 O3 101.2(2)
O5 Rh1 O3 86.64(16)
O1 Rh1 O3 90.16(16)
N1 Rh1 Rh2 90.33(13)
C7 Rh1 Rh2 171.42(19)
O5 Rh1 Rh2 87.14(10)
O1 Rh1 Rh2 87.84(10)
O3 Rh1 Rh2 87.35(10)
N2 Rh2 O6 90.08(17)
N2 Rh2 O2 92.94(17)
O6 Rh2 O2 174.05(15)
N2 Rh2 O4 173.79(16)
O6 Rh2 O4 87.79(16)
O2 Rh2 O4 88.67(16)
N2 Rh2 Rh1 86.41(12)
O6 Rh2 Rh1 87.95(10)
O2 Rh2 Rh1 87.12(11)
O4 Rh2 Rh1 87.69(10)
C1 O1 Rh1 118.7(3)
C1 O2 Rh2 120.1(3)
C3 O3 Rh1 119.3(3)
C3 O4 Rh2 119.2(3)
C5 O5 Rh1 118.9(4)
C5 O6 Rh2 119.0(3)
C13 N1 C17 121.6(5)
C13 N1 Rh1 117.3(4)
C17 N1 Rh1 120.9(3)
C20 N2 C17 118.3(5)
C20 N2 Rh2 116.6(3)
C17 N2 Rh2 125.0(4)
C23 N3 C20 118.4(5)
O2 C1 O1 126.1(5)
O2 C1 C2 117.0(5)
O1 C1 C2 116.8(5)
O4 C3 O3 126.1(5)
O4 C3 C4 115.9(5)
O3 C3 C4 118.0(5)
O6 C5 O5 126.5(5)
O6 C5 C6 117.1(5)
O5 C5 C6 116.5(5)
C8 C7 C12 120.9(5)
C8 C7 Rh1 126.5(5)
C12 C7 Rh1 112.5(4)
C7 C8 C9 119.8(7)
C10 C9 C8 119.9(6)
C9 C10 C11 121.4(6)
C10 C11 C12 120.2(6)
C10 C11 Cl1 115.0(5)
C12 C11 Cl1 124.7(6)
C7 C12 C11 117.8(6)
C7 C12 C13 115.4(5)
C11 C12 C13 126.9(6)
N1 C13 C14 119.0(6)
N1 C13 C12 113.5(5)
C14 C13 C12 127.4(5)
C15 C14 C13 121.5(6)
C14 C15 C16 120.9(6)
C18 C16 C15 123.5(5)
C18 C16 C17 120.6(5)
C15 C16 C17 115.9(5)
N2 C17 N1 117.1(5)
N2 C17 C16 121.7(5)
N1 C17 C16 121.1(5)
C16 C18 C19 117.1(5)
C16 C18 C30 123.5(5)
C19 C18 C30 119.4(5)
C21 C19 C18 124.7(5)
C21 C19 C20 116.2(5)
C18 C19 C20 119.1(5)
N2 C20 N3 113.9(5)
N2 C20 C19 123.2(5)
N3 C20 C19 122.8(5)
C22 C21 C19 120.0(6)
C21 C22 C23 119.6(6)
N3 C23 C22 122.5(5)
N3 C23 C24 115.5(5)
C22 C23 C24 121.8(5)
C25 C24 C29 116.8(6)
C25 C24 C23 118.6(5)
C29 C24 C23 124.7(6)
C24 C25 C26 121.7(6)
C27 C26 C25 118.9(7)
C28 C27 C26 120.7(6)
C27 C28 C29 120.0(7)
C28 C29 C24 121.6(7)
C28 C29 Cl2 118.2(6)
C24 C29 Cl2 119.8(5)
C35 C30 C31 118.6(6)
C35 C30 C18 121.7(5)
C31 C30 C18 119.6(5)
C32 C31 C30 121.1(6)
C33 C32 C31 119.0(6)
C32 C33 C34 121.1(6)
C33 C34 C35 120.2(6)
C34 C35 C30 119.9(6)
Cl5 C36 Cl4 109.5(5)
Cl5 C36 Cl3 110.2(4)
Cl4 C36 Cl3 110.0(5)

loop_
_geom_bond_atom_site_label_1
_geom_bond_atom_site_label_2
_geom_bond_distance
Rh1 N1 1.991(5)
Rh1 C7 2.023(5)
Rh1 O5 2.039(4)
Rh1 O1 2.046(4)
Rh1 O3 2.056(4)
Rh1 Rh2 2.4363(6)
Rh2 N2 2.001(4)
Rh2 O6 2.030(4)
Rh2 O2 2.034(4)
Rh2 O4 2.048(4)
Cl1 C11 1.748(7)
Cl2 C29 1.750(8)
O1 C1 1.267(7)
O2 C1 1.265(7)
O3 C3 1.270(7)
O4 C3 1.267(7)
O5 C5 1.275(7)
O6 C5 1.259(7)
N1 C13 1.343(7)
N1 C17 1.371(7)
N2 C20 1.353(7)
N2 C17 1.354(7)
N3 C23 1.311(7)
N3 C20 1.362(7)
C1 C2 1.487(8)
C3 C4 1.481(8)
C5 C6 1.503(8)
C7 C8 1.386(9)
C7 C12 1.410(9)
C8 C9 1.395(9)
C9 C10 1.373(10)
C10 C11 1.373(10)
C11 C12 1.418(8)
C12 C13 1.468(9)
C13 C14 1.416(9)
C14 C15 1.344(9)
C15 C16 1.431(8)
C16 C18 1.399(8)
C16 C17 1.432(8)
C18 C19 1.418(8)
C18 C30 1.478(8)
C19 C21 1.413(8)
C19 C20 1.422(8)
C21 C22 1.354(8)
C22 C23 1.416(8)
C23 C24 1.491(8)
C24 C25 1.383(9)
C24 C29 1.404(8)
C25 C26 1.386(9)
C26 C27 1.385(11)
C27 C28 1.353(11)
C28 C29 1.371(10)
C30 C35 1.397(8)
C30 C31 1.400(9)
C31 C32 1.392(9)
C32 C33 1.371(10)
C33 C34 1.383(10)
C34 C35 1.387(9)
Cl3 C36 1.771(8)
Cl4 C36 1.763(8)
Cl5 C36 1.757(9)
